data_7206723
loop_
_publ_author_name
'Hou, Gui-Ge'
'Wu, Yan'
'Ma, Jian-Ping'
'Dong, Yu-Bin'

_publ_section_title
;
 Synthesis, structural characterization and properties of Ag(i)-complexes
 based on double-armed 1,3,4-oxadiazole bridging ligands
;
_journal_issue 22
_journal_name_full CrystEngComm
_journal_page_first 6850
_journal_paper_doi 10.1039/c1ce05718a
_journal_volume 13
_journal_year 2011
_chemical_formula_sum 'C34 H28 Ag F6 N4 O4 P'
_chemical_formula_weight 809.44
_chemical_name_systematic
;
?
;
_space_group_IT_number 9
_symmetry_cell_setting monoclinic
_symmetry_space_group_name_Hall 'C -2yc'
_symmetry_space_group_name_H-M 'C 1 c 1'
_atom_sites_solution_hydrogens geom
_atom_sites_solution_primary direct
_atom_sites_solution_secondary difmap
_audit_creation_method SHELXL-97
_cell_angle_alpha 90.00
_cell_angle_beta 100.037(2)
_cell_angle_gamma 90.00
_cell_formula_units_Z 8
_cell_length_a 13.9206(17)
_cell_length_b 18.112(2)
_cell_length_c 26.968(3)
_cell_measurement_reflns_used 5944
_cell_measurement_temperature 173(2)
_cell_measurement_theta_max 26.671
_cell_measurement_theta_min 2.243
_cell_volume 6695.4(13)
_computing_cell_refinement 'Bruker SMART'
_computing_data_collection 'Bruker SMART'
_computing_data_reduction 'Bruker SAINT'
_computing_molecular_graphics 'Bruker SHELXTL'
_computing_publication_material 'Bruker SHELXTL'
_computing_structure_refinement 'SHELXL-97 (Sheldrick, 1997)'
_computing_structure_solution 'SHELXS-97 (Sheldrick, 1990)'
_diffrn_ambient_temperature 173(2)
_diffrn_measured_fraction_theta_full 1.000
_diffrn_measured_fraction_theta_max 1.000
_diffrn_measurement_device_type 'CCD area detector'
_diffrn_measurement_method 'phi and omega scans'
_diffrn_radiation_monochromator graphite
_diffrn_radiation_source 'fine-focus sealed tube'
_diffrn_radiation_type MoK\a
_diffrn_radiation_wavelength 0.71073
_diffrn_reflns_av_R_equivalents 0.0293
_diffrn_reflns_av_sigmaI/netI 0.0464
_diffrn_reflns_limit_h_max 16
_diffrn_reflns_limit_h_min -16
_diffrn_reflns_limit_k_max 21
_diffrn_reflns_limit_k_min -14
_diffrn_reflns_limit_l_max 32
_diffrn_reflns_limit_l_min -30
_diffrn_reflns_number 17227
_diffrn_reflns_theta_full 25.50
_diffrn_reflns_theta_max 25.50
_diffrn_reflns_theta_min 1.86
_exptl_absorpt_coefficient_mu 0.728
_exptl_absorpt_correction_T_max 0.8924
_exptl_absorpt_correction_T_min 0.7643
_exptl_absorpt_correction_type multi-scan
_exptl_absorpt_process_details sadabs
_exptl_crystal_colour colourless
_exptl_crystal_density_diffrn 1.606
_exptl_crystal_density_method 'not measured'
_exptl_crystal_description block
_exptl_crystal_F_000 3264
_exptl_crystal_size_max 0.39
_exptl_crystal_size_mid 0.17
_exptl_crystal_size_min 0.16
_refine_diff_density_max 0.987
_refine_diff_density_min -0.416
_refine_diff_density_rms 0.105
_refine_ls_abs_structure_details 'Flack H D (1983), Acta Cryst. A39, 876-881'
_refine_ls_abs_structure_Flack 0.20(3)
_refine_ls_extinction_method none
_refine_ls_goodness_of_fit_ref 1.021
_refine_ls_hydrogen_treatment constr
_refine_ls_matrix_type full
_refine_ls_number_parameters 902
_refine_ls_number_reflns 10139
_refine_ls_number_restraints 50
_refine_ls_restrained_S_all 1.027
_refine_ls_R_factor_all 0.0632
_refine_ls_R_factor_gt 0.0529
_refine_ls_shift/su_max 0.003
_refine_ls_shift/su_mean 0.000
_refine_ls_structure_factor_coef Fsqd
_refine_ls_weighting_details 'calc w=1/[\s^2^(Fo^2^)+(0.0889P)^2^+5.7645P] where P=(Fo^2^+2Fc^2^)/3'
_refine_ls_weighting_scheme calc
_refine_ls_wR_factor_gt 0.1310
_refine_ls_wR_factor_ref 0.1394
_reflns_number_gt 8706
_reflns_number_total 10139
_reflns_threshold_expression >2sigma(I)
_cod_data_source_file c1ce05718a.txt
_cod_data_source_block 10
_cod_depositor_comments
;
The following automatic conversions were performed:

'_symmetry_cell_setting' value 'Monoclinic' changed to 'monoclinic'
according to /home/saulius/struct/CIF-dictionaries/cif_core.dic
dictionary named 'cif_core.dic' version 2.4.1 from 2010-06-29.

Automatic conversion script
Id: cif_fix_values 1715 2011-07-08 13:25:40Z adriana 
;
_cod_original_cell_volume 6695.6(14)
_cod_original_sg_symbol_H-M Cc
_cod_database_code 7206723

loop_
_symmetry_equiv_pos_as_xyz
'x, y, z'
'x, -y, z+1/2'
'x+1/2, y+1/2, z'
'x+1/2, -y+1/2, z+1/2'

loop_
_atom_site_label
_atom_site_type_symbol
_atom_site_fract_x
_atom_site_fract_y
_atom_site_fract_z
_atom_site_U_iso_or_equiv
_atom_site_adp_type
_atom_site_occupancy
_atom_site_symmetry_multiplicity
_atom_site_calc_flag
_atom_site_refinement_flags
Ag1 Ag 0.06192(3) -0.08723(3) 0.903090(18) 0.04230(15) Uani 1 1 d .
Ag2 Ag 0.05464(3) 0.11363(3) 0.896630(19) 0.04306(15) Uani 1 1 d .
C1 C -0.0210(6) -0.2285(6) 1.3011(3) 0.056(2) Uani 1 1 d .
C2 C -0.0204(6) -0.2855(4) 1.2653(3) 0.0464(18) Uani 1 1 d .
C3 C 0.0037(9) -0.3562(6) 1.2818(4) 0.085(3) Uani 1 1 d .
H3 H 0.0134 -0.3671 1.3168 0.102 Uiso 1 1 calc R
C4 C 0.0139(10) -0.4112(6) 1.2476(4) 0.094(3) Uani 1 1 d U
H4 H 0.0400 -0.4580 1.2587 0.113 Uiso 1 1 calc R
C5 C -0.0144(11) -0.3968(5) 1.1975(4) 0.108(5) Uani 1 1 d .
H5 H -0.0195 -0.4366 1.1742 0.129 Uiso 1 1 calc R
C6 C -0.0356(6) -0.3268(4) 1.1797(3) 0.0478(18) Uani 1 1 d .
C7 C -0.0411(5) -0.2700(4) 1.2134(3) 0.0357(15) Uani 1 1 d .
H7 H -0.0585 -0.2216 1.2017 0.043 Uiso 1 1 calc R
C8 C -0.0582(5) -0.3157(4) 1.1236(3) 0.0424(16) Uani 1 1 d .
H8A H -0.0112 -0.3436 1.1072 0.051 Uiso 1 1 calc R
H8B H -0.1247 -0.3340 1.1102 0.051 Uiso 1 1 calc R
C9 C -0.0683(5) -0.2190(4) 1.0632(2) 0.0356(15) Uani 1 1 d .
C10 C -0.0939(5) -0.2669(4) 1.0239(3) 0.0445(18) Uani 1 1 d .
H10 H -0.1002 -0.3180 1.0306 0.053 Uiso 1 1 calc R
C11 C -0.1108(6) -0.2417(5) 0.9741(3) 0.045(2) Uani 1 1 d .
H11 H -0.1288 -0.2752 0.9470 0.054 Uiso 1 1 calc R
C12 C -0.1010(5) -0.1679(4) 0.9650(3) 0.0389(17) Uani 1 1 d .
H12 H -0.1140 -0.1500 0.9314 0.047 Uiso 1 1 calc R
C13 C -0.0721(5) -0.1190(4) 1.0046(3) 0.0395(18) Uani 1 1 d .
C14 C -0.0567(5) -0.1440(4) 1.0543(3) 0.0381(15) Uani 1 1 d .
H14 H -0.0386 -0.1106 1.0814 0.046 Uiso 1 1 calc R
C15 C -0.0534(5) -0.0436(4) 0.9917(3) 0.0357(16) Uani 1 1 d .
C16 C -0.0496(5) 0.0753(4) 0.9944(3) 0.0333(15) Uani 1 1 d .
C17 C -0.0655(5) 0.1493(4) 1.0117(2) 0.0359(15) Uani 1 1 d .
C18 C -0.0861(5) 0.2056(5) 0.9752(3) 0.0431(18) Uani 1 1 d .
H18 H -0.0908 0.1947 0.9404 0.052 Uiso 1 1 calc R
C19 C -0.0988(6) 0.2743(5) 0.9905(3) 0.0455(19) Uani 1 1 d .
H19 H -0.1136 0.3120 0.9658 0.055 Uiso 1 1 calc R
C20 C -0.0912(6) 0.2930(4) 1.0412(3) 0.0442(18) Uani 1 1 d .
H20 H -0.1006 0.3425 1.0510 0.053 Uiso 1 1 calc R
C21 C -0.0697(5) 0.2380(4) 1.0768(2) 0.0337(14) Uani 1 1 d .
C22 C -0.0589(5) 0.1656(4) 1.0624(3) 0.0355(15) Uani 1 1 d .
H22 H -0.0471 0.1275 1.0870 0.043 Uiso 1 1 calc R
C23 C -0.0663(6) 0.3252(4) 1.1428(3) 0.0423(17) Uani 1 1 d .
H23A H -0.1315 0.3453 1.1287 0.051 Uiso 1 1 calc R
H23B H -0.0165 0.3551 1.1299 0.051 Uiso 1 1 calc R
C24 C -0.0498(6) 0.3294(4) 1.1997(3) 0.0442(17) Uani 1 1 d .
C25 C -0.0370(5) 0.2682(4) 1.2310(3) 0.0401(17) Uani 1 1 d .
H25 H -0.0364 0.2202 1.2168 0.048 Uiso 1 1 calc R
C26 C -0.0251(5) 0.2766(5) 1.2827(3) 0.0471(19) Uani 1 1 d .
C27 C -0.0162(6) 0.2143(5) 1.3157(3) 0.051(2) Uani 1 1 d .
C28 C -0.0274(8) 0.3461(6) 1.3040(3) 0.072(3) Uani 1 1 d .
H28 H -0.0182 0.3515 1.3396 0.086 Uiso 1 1 calc R
C29 C -0.0436(10) 0.4085(6) 1.2727(4) 0.087(4) Uani 1 1 d .
H29 H -0.0494 0.4561 1.2867 0.104 Uiso 1 1 calc R
C30 C -0.0509(10) 0.3998(6) 1.2217(4) 0.087(4) Uani 1 1 d .
H30 H -0.0568 0.4422 1.2007 0.105 Uiso 1 1 calc R
C31 C 0.1583(5) 0.2109(5) 0.4934(3) 0.0465(19) Uani 1 1 d .
C32 C 0.1719(5) 0.2735(4) 0.5265(3) 0.0372(16) Uani 1 1 d .
C33 C 0.1739(5) 0.3429(5) 0.5061(3) 0.0476(19) Uani 1 1 d .
H33 H 0.1648 0.3493 0.4706 0.057 Uiso 1 1 calc R
C34 C 0.1891(6) 0.4030(5) 0.5377(3) 0.0501(19) Uani 1 1 d .
H34 H 0.1903 0.4513 0.5241 0.060 Uiso 1 1 calc R
C35 C 0.2025(6) 0.3929(4) 0.5882(3) 0.0454(18) Uani 1 1 d .
H35 H 0.2121 0.4351 0.6094 0.054 Uiso 1 1 calc R
C36 C 0.2027(5) 0.3234(4) 0.6104(2) 0.0383(15) Uani 1 1 d .
C37 C 0.1845(5) 0.2613(4) 0.5786(3) 0.0409(17) Uani 1 1 d .
H37 H 0.1808 0.2131 0.5920 0.049 Uiso 1 1 calc R
C38 C 0.2220(6) 0.3179(4) 0.6663(3) 0.0453(17) Uani 1 1 d .
H38A H 0.2886 0.3361 0.6795 0.054 Uiso 1 1 calc R
H38B H 0.1750 0.3491 0.6803 0.054 Uiso 1 1 calc R
C39 C 0.2189(5) 0.2318(4) 0.7321(2) 0.0331(14) Uani 1 1 d .
C40 C 0.2361(6) 0.2862(4) 0.7694(3) 0.0456(18) Uani 1 1 d .
H40 H 0.2446 0.3360 0.7599 0.055 Uiso 1 1 calc R
C41 C 0.2410(6) 0.2697(4) 0.8192(3) 0.0412(17) Uani 1 1 d .
H41 H 0.2520 0.3077 0.8439 0.049 Uiso 1 1 calc R
C42 C 0.2296(5) 0.1951(4) 0.8339(3) 0.0344(15) Uani 1 1 d .
H42 H 0.2342 0.1822 0.8684 0.041 Uiso 1 1 calc R
C43 C 0.2118(5) 0.1423(4) 0.7968(2) 0.0316(14) Uani 1 1 d .
C44 C 0.2079(5) 0.1584(4) 0.7458(2) 0.0341(15) Uani 1 1 d .
H44 H 0.1981 0.1205 0.7211 0.041 Uiso 1 1 calc R
C45 C 0.1951(5) 0.0667(4) 0.8128(3) 0.0300(15) Uani 1 1 d .
C46 C 0.1993(5) -0.0507(4) 0.8180(3) 0.0313(15) Uani 1 1 d .
C47 C 0.2176(5) -0.1289(4) 0.8080(3) 0.0316(15) Uani 1 1 d .
C48 C 0.2362(5) -0.1761(4) 0.8492(3) 0.0418(16) Uani 1 1 d .
H48 H 0.2433 -0.1572 0.8825 0.050 Uiso 1 1 calc R
C49 C 0.2442(6) -0.2514(5) 0.8410(3) 0.052(2) Uani 1 1 d .
H49 H 0.2563 -0.2842 0.8689 0.062 Uiso 1 1 calc R
C50 C 0.2350(5) -0.2783(4) 0.7934(3) 0.0426(17) Uani 1 1 d .
H50 H 0.2393 -0.3299 0.7881 0.051 Uiso 1 1 calc R
C51 C 0.2194(5) -0.2313(4) 0.7527(3) 0.0407(16) Uani 1 1 d .
C52 C 0.2103(5) -0.1560(4) 0.7584(3) 0.0365(15) Uani 1 1 d .
H52 H 0.1997 -0.1238 0.7302 0.044 Uiso 1 1 calc R
C53 C 0.1924(5) -0.2208(3) 0.6638(2) 0.0353(14) Uani 1 1 d .
H53A H 0.2435 -0.1827 0.6643 0.042 Uiso 1 1 calc R
H53B H 0.1290 -0.1956 0.6627 0.042 Uiso 1 1 calc R
C54 C 0.1886(5) -0.2696(4) 0.6179(3) 0.0366(14) Uani 1 1 d .
C55 C 0.2000(6) -0.3445(4) 0.6214(3) 0.0494(19) Uani 1 1 d .
H55 H 0.2104 -0.3672 0.6537 0.059 Uiso 1 1 calc R
C56 C 0.1965(7) -0.3889(4) 0.5780(3) 0.053(2) Uani 1 1 d .
H56 H 0.2040 -0.4409 0.5812 0.064 Uiso 1 1 calc R
C57 C 0.1819(6) -0.3556(5) 0.5302(3) 0.0507(19) Uani 1 1 d .
H57 H 0.1812 -0.3841 0.5005 0.061 Uiso 1 1 calc R
C58 C 0.1687(5) -0.2804(4) 0.5278(2) 0.0344(15) Uani 1 1 d .
C59 C 0.1725(5) -0.2372(4) 0.5714(3) 0.0353(15) Uani 1 1 d .
H59 H 0.1638 -0.1853 0.5686 0.042 Uiso 1 1 calc R
C60 C 0.1527(5) -0.2424(4) 0.4805(3) 0.0424(17) Uani 1 1 d .
C61 C 0.9062(8) 0.9954(10) 0.1779(5) 0.152(9) Uani 1 1 d D
H61A H 0.9214 1.0349 0.1550 0.182 Uiso 1 1 calc R
H61B H 0.9134 0.9471 0.1617 0.182 Uiso 1 1 calc R
C62 C 0.9754(11) 1.0000(10) 0.2281(6) 0.143(8) Uani 1 1 d D
H62A H 1.0188 0.9563 0.2335 0.171 Uiso 1 1 calc R
H62B H 1.0158 1.0452 0.2302 0.171 Uiso 1 1 calc R
C63 C 0.9073(11) 1.0020(8) 0.2658(6) 0.128(6) Uani 1 1 d D
H63A H 0.9103 1.0508 0.2826 0.154 Uiso 1 1 calc R
H63B H 0.9254 0.9636 0.2919 0.154 Uiso 1 1 calc R
C64 C 0.8051(10) 0.9878(6) 0.2365(4) 0.106(5) Uani 1 1 d D
H64A H 0.7859 0.9357 0.2400 0.128 Uiso 1 1 calc R
H64B H 0.7568 1.0202 0.2487 0.128 Uiso 1 1 calc R
C67 C 0.3599(16) -0.0095(11) 0.9957(8) 0.185(9) Uani 1 1 d DU
H67A H 0.3322 -0.0507 1.0128 0.222 Uiso 1 1 calc R
H67B H 0.4137 0.0137 1.0195 0.222 Uiso 1 1 calc R
C66 C 0.394(2) -0.0353(11) 0.9474(12) 0.33(2) Uani 1 1 d DU
H66A H 0.4537 -0.0657 0.9548 0.392 Uiso 1 1 calc R
H66B H 0.3423 -0.0632 0.9252 0.392 Uiso 1 1 calc R
C65 C 0.413(2) 0.0388(14) 0.9248(11) 0.239(12) Uani 1 1 d DU
H65A H 0.4786 0.0587 0.9386 0.287 Uiso 1 1 calc R
H65B H 0.4031 0.0379 0.8876 0.287 Uiso 1 1 calc R
O8 O 0.3403(17) 0.0740(13) 0.9429(8) 0.292(11) Uani 1 1 d DU
F1 F 0.2479(6) 0.5015(4) 0.4401(2) 0.104(2) Uani 1 1 d .
F2 F 0.2864(6) 0.5515(4) 0.3713(3) 0.102(2) Uani 1 1 d .
F3 F 0.2873(6) 0.4305(5) 0.3805(4) 0.133(3) Uani 1 1 d .
F4 F 0.1338(6) 0.4299(5) 0.3940(3) 0.130(3) Uani 1 1 d .
F5 F 0.1304(8) 0.5505(6) 0.3816(5) 0.192(5) Uani 1 1 d .
F6 F 0.1731(7) 0.4792(6) 0.3235(3) 0.143(4) Uani 1 1 d .
F7 F 0.1287(8) -0.0662(5) 0.1311(3) 0.140(3) Uani 1 1 d .
F8 F 0.2382(8) 0.0084(5) 0.1720(4) 0.149(4) Uani 1 1 d .
F9 F 0.1128(7) 0.0557(5) 0.1265(4) 0.140(3) Uani 1 1 d .
F10 F 0.2523(6) 0.0643(4) 0.1003(4) 0.132(3) Uani 1 1 d .
F11 F 0.1380(7) -0.0089(6) 0.0594(3) 0.143(4) Uani 1 1 d .
F12 F 0.2685(9) -0.0546(5) 0.1044(5) 0.188(5) Uani 1 1 d .
N1 N 0.1528(4) 0.0489(3) 0.8505(2) 0.0349(13) Uani 1 1 d .
N2 N 0.1545(5) -0.0283(3) 0.8537(2) 0.0365(14) Uani 1 1 d .
N3 N 0.1500(6) 0.1640(5) 0.4651(3) 0.066(2) Uani 1 1 d .
N4 N 0.1391(5) -0.2109(4) 0.4434(2) 0.0585(18) Uani 1 1 d .
N5 N -0.0137(4) 0.0552(3) 0.9556(2) 0.0363(13) Uani 1 1 d .
N6 N -0.0155(5) -0.0221(3) 0.9541(2) 0.0352(14) Uani 1 1 d .
N7 N -0.0215(5) -0.1828(5) 1.3309(3) 0.0589(19) Uani 1 1 d .
N8 N -0.0096(5) 0.1657(5) 1.3431(3) 0.0549(18) Uani 1 1 d .
O1 O 0.2264(4) 0.0060(2) 0.79053(18) 0.0329(11) Uani 1 1 d .
O2 O 0.2131(4) 0.2434(3) 0.68139(17) 0.0447(12) Uani 1 1 d .
O3 O 0.2134(4) -0.2650(3) 0.70714(18) 0.0485(12) Uani 1 1 d .
O4 O -0.0761(4) 0.0145(2) 1.01959(18) 0.0337(11) Uani 1 1 d .
O5 O -0.0518(4) -0.2393(3) 1.11331(17) 0.0439(12) Uani 1 1 d .
O6 O -0.0600(4) 0.2497(3) 1.12755(17) 0.0403(12) Uani 1 1 d .
O7 O 0.8105(6) 1.0036(5) 0.1868(3) 0.093(3) Uani 1 1 d D
C68 C 0.2824(12) 0.0464(9) 0.9747(7) 0.145(6) Uani 1 1 d DU
H68A H 0.2214 0.0236 0.9568 0.174 Uiso 1 1 calc R
H68B H 0.2683 0.0826 0.9999 0.174 Uiso 1 1 calc R
P1 P 0.2075(2) 0.49230(13) 0.38294(9) 0.0655(7) Uani 1 1 d .
P2 P 0.1922(2) -0.00083(11) 0.11392(11) 0.0627(7) Uani 1 1 d .

loop_
_atom_site_aniso_label
_atom_site_aniso_U_11
_atom_site_aniso_U_22
_atom_site_aniso_U_33
_atom_site_aniso_U_23
_atom_site_aniso_U_13
_atom_site_aniso_U_12
Ag1 0.0639(3) 0.0358(2) 0.0313(3) 0.0029(3) 0.0194(2) -0.0001(3)
Ag2 0.0659(3) 0.0377(3) 0.0301(3) -0.0023(2) 0.0209(2) -0.0018(3)
C1 0.038(4) 0.082(6) 0.050(5) 0.000(5) 0.012(4) -0.014(4)
C2 0.054(4) 0.044(4) 0.038(4) -0.001(3) -0.001(3) -0.014(4)
C3 0.144(10) 0.058(6) 0.048(5) 0.019(4) 0.002(6) -0.014(6)
C4 0.141(8) 0.055(5) 0.077(6) 0.010(5) -0.005(6) -0.014(5)
C5 0.209(15) 0.037(5) 0.061(7) 0.004(4) -0.023(8) -0.025(7)
C6 0.060(4) 0.043(4) 0.040(4) -0.004(3) 0.006(3) -0.013(4)
C7 0.035(3) 0.031(4) 0.040(4) 0.009(3) 0.002(3) -0.001(3)
C8 0.049(4) 0.035(4) 0.041(4) -0.001(3) 0.003(3) -0.010(3)
C9 0.039(4) 0.041(4) 0.027(3) 0.001(3) 0.007(3) -0.007(3)
C10 0.058(4) 0.037(4) 0.039(4) -0.005(3) 0.010(3) -0.009(4)
C11 0.047(4) 0.057(5) 0.033(4) -0.013(3) 0.013(3) -0.013(4)
C12 0.040(4) 0.049(5) 0.027(3) -0.004(3) 0.004(3) -0.018(3)
C13 0.040(4) 0.041(4) 0.040(4) -0.007(3) 0.012(3) -0.012(3)
C14 0.049(4) 0.036(4) 0.032(3) -0.005(3) 0.013(3) -0.008(3)
C15 0.042(4) 0.034(4) 0.030(3) 0.000(3) 0.005(3) -0.005(3)
C16 0.033(4) 0.042(4) 0.027(3) 0.007(3) 0.012(3) 0.000(3)
C17 0.041(4) 0.041(4) 0.027(3) 0.002(3) 0.009(3) 0.004(3)
C18 0.047(4) 0.053(5) 0.030(4) -0.001(3) 0.009(3) 0.009(4)
C19 0.052(4) 0.049(5) 0.038(4) 0.015(4) 0.014(4) 0.011(4)
C20 0.063(5) 0.042(4) 0.030(4) 0.006(3) 0.014(3) 0.011(4)
C21 0.035(3) 0.033(3) 0.033(3) 0.001(3) 0.003(3) 0.004(3)
C22 0.036(3) 0.035(4) 0.036(4) 0.012(3) 0.006(3) 0.003(3)
C23 0.062(4) 0.031(4) 0.034(4) 0.000(3) 0.007(3) 0.010(3)
C24 0.056(4) 0.039(4) 0.040(4) -0.006(3) 0.015(3) -0.005(3)
C25 0.052(4) 0.029(4) 0.039(4) -0.001(3) 0.007(3) 0.008(3)
C26 0.040(4) 0.058(5) 0.041(4) 0.001(4) 0.000(3) 0.004(4)
C27 0.040(4) 0.070(6) 0.041(4) -0.008(4) 0.001(3) 0.007(4)
C28 0.112(8) 0.067(6) 0.031(4) -0.005(4) -0.004(5) -0.025(6)
C29 0.143(11) 0.059(7) 0.057(6) -0.012(5) 0.012(7) -0.018(7)
C30 0.167(12) 0.043(5) 0.059(7) -0.013(4) 0.036(7) -0.027(7)
C31 0.047(4) 0.061(5) 0.030(4) -0.004(4) 0.000(3) -0.005(4)
C32 0.034(3) 0.042(4) 0.034(4) -0.004(3) 0.004(3) -0.005(3)
C33 0.049(4) 0.061(5) 0.036(4) 0.012(3) 0.014(3) 0.002(4)
C34 0.066(5) 0.038(4) 0.046(4) 0.007(3) 0.010(4) 0.003(4)
C35 0.057(4) 0.031(4) 0.052(5) 0.005(3) 0.018(4) 0.005(3)
C36 0.039(4) 0.045(4) 0.031(3) 0.006(3) 0.004(3) 0.002(3)
C37 0.048(4) 0.045(4) 0.033(4) 0.009(3) 0.016(3) 0.003(3)
C38 0.061(4) 0.034(4) 0.041(4) 0.001(3) 0.010(3) -0.006(3)
C39 0.035(3) 0.038(4) 0.027(3) 0.001(3) 0.010(3) 0.000(3)
C40 0.061(5) 0.037(4) 0.040(4) 0.000(3) 0.014(4) -0.012(4)
C41 0.054(4) 0.033(4) 0.038(4) -0.012(3) 0.012(3) -0.015(3)
C42 0.045(4) 0.032(4) 0.028(3) -0.006(3) 0.012(3) -0.009(3)
C43 0.035(3) 0.034(4) 0.028(3) -0.001(3) 0.013(3) -0.004(3)
C44 0.042(4) 0.033(4) 0.026(3) 0.006(3) 0.004(3) -0.005(3)
C45 0.036(4) 0.028(3) 0.027(4) -0.003(3) 0.008(3) 0.003(3)
C46 0.034(3) 0.030(4) 0.031(4) 0.004(3) 0.010(3) 0.002(3)
C47 0.040(4) 0.024(3) 0.033(4) -0.001(3) 0.013(3) 0.006(3)
C48 0.056(4) 0.040(4) 0.032(3) -0.001(3) 0.013(3) 0.005(3)
C49 0.068(5) 0.045(5) 0.043(5) 0.015(4) 0.011(4) 0.016(4)
C50 0.053(4) 0.028(4) 0.045(4) 0.011(3) 0.004(3) 0.009(3)
C51 0.042(4) 0.041(4) 0.039(4) 0.001(3) 0.009(3) 0.006(3)
C52 0.038(4) 0.036(4) 0.038(4) 0.002(3) 0.012(3) 0.007(3)
C53 0.049(4) 0.027(3) 0.031(3) -0.005(3) 0.011(3) 0.003(3)
C54 0.040(4) 0.040(4) 0.030(3) -0.004(3) 0.008(3) -0.003(3)
C55 0.081(5) 0.028(4) 0.040(4) 0.002(3) 0.015(4) 0.006(4)
C56 0.074(5) 0.038(4) 0.048(5) 0.003(3) 0.009(4) 0.011(4)
C57 0.059(5) 0.055(5) 0.042(4) -0.002(4) 0.021(4) 0.001(4)
C58 0.036(3) 0.042(4) 0.026(3) 0.006(3) 0.008(3) 0.004(3)
C59 0.039(4) 0.025(3) 0.042(4) -0.003(3) 0.009(3) -0.002(3)
C60 0.045(4) 0.050(4) 0.036(4) 0.014(3) 0.015(3) 0.012(3)
C61 0.084(10) 0.29(3) 0.090(12) 0.049(12) 0.038(9) 0.028(11)
C62 0.087(11) 0.20(2) 0.125(16) 0.011(11) -0.034(12) 0.000(10)
C63 0.146(15) 0.159(15) 0.066(9) -0.001(8) -0.020(10) -0.008(10)
C64 0.172(15) 0.081(8) 0.070(8) 0.003(6) 0.034(9) -0.021(8)
C67 0.203(12) 0.175(12) 0.181(13) 0.034(9) 0.043(9) 0.069(9)
C66 0.35(2) 0.31(2) 0.33(2) 0.022(10) 0.054(11) 0.020(10)
C65 0.227(15) 0.259(15) 0.243(15) 0.018(10) 0.075(10) -0.006(10)
O8 0.300(13) 0.288(14) 0.291(14) 0.013(10) 0.059(9) -0.023(10)
F1 0.127(6) 0.125(6) 0.052(4) 0.008(3) -0.003(4) -0.048(4)
F2 0.145(6) 0.073(4) 0.086(5) 0.001(3) 0.015(4) -0.036(4)
F3 0.130(6) 0.091(5) 0.171(8) 0.010(5) 0.007(6) -0.003(5)
F4 0.125(6) 0.170(7) 0.081(5) 0.032(5) -0.022(4) -0.081(5)
F5 0.189(10) 0.166(9) 0.233(12) 0.098(9) 0.073(9) 0.103(8)
F6 0.142(7) 0.213(10) 0.064(5) 0.012(5) -0.010(5) -0.056(6)
F7 0.203(9) 0.099(5) 0.111(6) 0.011(5) 0.009(6) -0.059(6)
F8 0.164(9) 0.183(10) 0.085(6) 0.009(5) -0.021(6) -0.021(6)
F9 0.129(6) 0.120(7) 0.180(9) 0.010(6) 0.049(6) 0.026(5)
F10 0.127(6) 0.066(4) 0.208(9) -0.014(5) 0.048(6) -0.036(4)
F11 0.122(7) 0.222(11) 0.068(5) 0.016(5) -0.027(5) -0.046(6)
F12 0.198(10) 0.110(7) 0.247(13) 0.000(8) 0.013(9) 0.106(7)
N1 0.053(3) 0.031(3) 0.023(3) -0.001(2) 0.012(2) -0.006(3)
N2 0.055(4) 0.023(3) 0.033(3) 0.001(2) 0.011(3) 0.000(3)
N3 0.082(5) 0.068(5) 0.049(4) -0.015(4) 0.011(4) -0.024(4)
N4 0.072(4) 0.064(4) 0.045(4) 0.006(3) 0.024(3) 0.014(4)
N5 0.045(3) 0.037(3) 0.027(3) -0.001(2) 0.008(2) -0.002(3)
N6 0.050(4) 0.035(3) 0.025(3) -0.002(2) 0.019(3) -0.003(3)
N7 0.050(4) 0.082(5) 0.043(4) -0.014(4) 0.005(3) -0.015(4)
N8 0.058(4) 0.071(5) 0.038(3) 0.019(3) 0.015(3) 0.018(4)
O1 0.041(3) 0.033(3) 0.027(2) -0.0004(18) 0.014(2) 0.001(2)
O2 0.066(3) 0.041(3) 0.028(2) 0.006(2) 0.010(2) -0.005(2)
O3 0.079(3) 0.035(3) 0.032(3) 0.000(2) 0.010(2) 0.005(3)
O4 0.038(2) 0.038(3) 0.027(2) -0.0015(19) 0.011(2) -0.004(2)
O5 0.061(3) 0.036(3) 0.033(3) 0.001(2) 0.004(2) -0.009(2)
O6 0.060(3) 0.031(2) 0.030(2) 0.0028(19) 0.010(2) 0.006(2)
O7 0.085(5) 0.122(7) 0.070(5) 0.028(4) 0.009(4) 0.015(4)
C68 0.152(9) 0.143(9) 0.139(9) 0.019(8) 0.024(8) -0.029(8)
P1 0.0810(16) 0.0621(14) 0.0457(13) 0.0132(10) -0.0106(12) -0.0055(12)
P2 0.0720(15) 0.0292(10) 0.0732(17) 0.0011(9) -0.0251(14) 0.0009(9)

loop_
_atom_type_symbol
_atom_type_description
_atom_type_scat_dispersion_real
_atom_type_scat_dispersion_imag
_atom_type_scat_source
C C 0.0033 0.0016 'International Tables Vol C Tables 4.2.6.8 and 6.1.1.4'
H H 0.0000 0.0000 'International Tables Vol C Tables 4.2.6.8 and 6.1.1.4'
N N 0.0061 0.0033 'International Tables Vol C Tables 4.2.6.8 and 6.1.1.4'
O O 0.0106 0.0060 'International Tables Vol C Tables 4.2.6.8 and 6.1.1.4'
F F 0.0171 0.0103 'International Tables Vol C Tables 4.2.6.8 and 6.1.1.4'
P P 0.1023 0.0942 'International Tables Vol C Tables 4.2.6.8 and 6.1.1.4'
Ag Ag -0.8971 1.1015 'International Tables Vol C Tables 4.2.6.8 and 6.1.1.4'

loop_
_geom_angle_atom_site_label_1
_geom_angle_atom_site_label_2
_geom_angle_atom_site_label_3
_geom_angle
_geom_angle_site_symmetry_1
_geom_angle_site_symmetry_3
N6 Ag1 N8 125.2(2) . 2_554
N6 Ag1 N2 119.88(17) . .
N8 Ag1 N2 95.7(2) 2_554 .
N6 Ag1 N3 97.0(3) . 2
N8 Ag1 N3 104.4(3) 2_554 2
N2 Ag1 N3 114.6(3) . 2
N5 Ag2 N7 127.7(2) . 2_554
N5 Ag2 N1 120.06(17) . .
N7 Ag2 N1 95.7(2) 2_554 .
N5 Ag2 N4 101.9(2) . 2
N7 Ag2 N4 97.3(3) 2_554 2
N1 Ag2 N4 112.3(2) . 2
N7 C1 C2 179.1(10) . .
C3 C2 C7 120.2(8) . .
C3 C2 C1 119.1(8) . .
C7 C2 C1 120.6(8) . .
C2 C3 C4 120.1(9) . .
C2 C3 H3 120.0 . .
C4 C3 H3 120.0 . .
C5 C4 C3 118.6(11) . .
C5 C4 H4 120.7 . .
C3 C4 H4 120.7 . .
C4 C5 C6 122.1(10) . .
C4 C5 H5 119.0 . .
C6 C5 H5 119.0 . .
C5 C6 C7 119.4(8) . .
C5 C6 C8 118.1(8) . .
C7 C6 C8 122.4(7) . .
C6 C7 C2 118.7(7) . .
C6 C7 H7 120.6 . .
C2 C7 H7 120.6 . .
O5 C8 C6 108.6(6) . .
O5 C8 H8A 110.0 . .
C6 C8 H8A 110.0 . .
O5 C8 H8B 110.0 . .
C6 C8 H8B 110.0 . .
H8A C8 H8B 108.4 . .
C10 C9 O5 124.4(6) . .
C10 C9 C14 120.5(6) . .
O5 C9 C14 115.1(6) . .
C9 C10 C11 120.9(7) . .
C9 C10 H10 119.6 . .
C11 C10 H10 119.6 . .
C12 C11 C10 119.0(7) . .
C12 C11 H11 120.5 . .
C10 C11 H11 120.5 . .
C11 C12 C13 120.5(7) . .
C11 C12 H12 119.8 . .
C13 C12 H12 119.8 . .
C12 C13 C14 120.4(7) . .
C12 C13 C15 117.1(7) . .
C14 C13 C15 122.3(7) . .
C13 C14 C9 118.6(6) . .
C13 C14 H14 120.7 . .
C9 C14 H14 120.7 . .
N6 C15 O4 111.7(6) . .
N6 C15 C13 126.5(7) . .
O4 C15 C13 121.9(7) . .
N5 C16 O4 110.5(6) . .
N5 C16 C17 128.8(7) . .
O4 C16 C17 120.7(6) . .
C22 C17 C18 120.3(7) . .
C22 C17 C16 121.8(6) . .
C18 C17 C16 117.9(6) . .
C19 C18 C17 118.9(7) . .
C19 C18 H18 120.6 . .
C17 C18 H18 120.6 . .
C18 C19 C20 122.5(7) . .
C18 C19 H19 118.7 . .
C20 C19 H19 118.7 . .
C21 C20 C19 118.5(7) . .
C21 C20 H20 120.8 . .
C19 C20 H20 120.8 . .
O6 C21 C20 123.7(6) . .
O6 C21 C22 115.5(6) . .
C20 C21 C22 120.7(6) . .
C21 C22 C17 119.1(6) . .
C21 C22 H22 120.5 . .
C17 C22 H22 120.5 . .
O6 C23 C24 109.5(5) . .
O6 C23 H23A 109.8 . .
C24 C23 H23A 109.8 . .
O6 C23 H23B 109.8 . .
C24 C23 H23B 109.8 . .
H23A C23 H23B 108.2 . .
C25 C24 C30 118.6(8) . .
C25 C24 C23 123.9(7) . .
C30 C24 C23 117.5(8) . .
C26 C25 C24 120.4(7) . .
C26 C25 H25 119.8 . .
C24 C25 H25 119.8 . .
C25 C26 C28 120.7(8) . .
C25 C26 C27 121.6(8) . .
C28 C26 C27 117.7(8) . .
N8 C27 C26 178.2(10) . .
C26 C28 C29 119.6(8) . .
C26 C28 H28 120.2 . .
C29 C28 H28 120.2 . .
C30 C29 C28 119.1(11) . .
C30 C29 H29 120.4 . .
C28 C29 H29 120.4 . .
C29 C30 C24 121.5(11) . .
C29 C30 H30 119.2 . .
C24 C30 H30 119.2 . .
N3 C31 C32 175.5(9) . .
C33 C32 C37 122.5(7) . .
C33 C32 C31 119.0(7) . .
C37 C32 C31 118.5(7) . .
C32 C33 C34 119.2(7) . .
C32 C33 H33 120.4 . .
C34 C33 H33 120.4 . .
C35 C34 C33 119.7(8) . .
C35 C34 H34 120.2 . .
C33 C34 H34 120.2 . .
C34 C35 C36 122.9(8) . .
C34 C35 H35 118.6 . .
C36 C35 H35 118.6 . .
C35 C36 C37 118.3(7) . .
C35 C36 C38 118.8(7) . .
C37 C36 C38 123.0(6) . .
C32 C37 C36 117.4(7) . .
C32 C37 H37 121.3 . .
C36 C37 H37 121.3 . .
O2 C38 C36 110.2(6) . .
O2 C38 H38A 109.6 . .
C36 C38 H38A 109.6 . .
O2 C38 H38B 109.6 . .
C36 C38 H38B 109.6 . .
H38A C38 H38B 108.1 . .
O2 C39 C44 114.8(6) . .
O2 C39 C40 125.6(6) . .
C44 C39 C40 119.6(6) . .
C41 C40 C39 121.8(7) . .
C41 C40 H40 119.1 . .
C39 C40 H40 119.1 . .
C40 C41 C42 119.4(7) . .
C40 C41 H41 120.3 . .
C42 C41 H41 120.3 . .
C43 C42 C41 118.2(6) . .
C43 C42 H42 120.9 . .
C41 C42 H42 120.9 . .
C42 C43 C44 122.8(7) . .
C42 C43 C45 117.0(6) . .
C44 C43 C45 120.2(6) . .
C39 C44 C43 118.2(6) . .
C39 C44 H44 120.9 . .
C43 C44 H44 120.9 . .
N1 C45 O1 111.6(6) . .
N1 C45 C43 125.3(6) . .
O1 C45 C43 123.1(6) . .
N2 C46 O1 112.5(6) . .
N2 C46 C47 123.8(6) . .
O1 C46 C47 123.7(6) . .
C48 C47 C52 121.0(6) . .
C48 C47 C46 117.4(6) . .
C52 C47 C46 121.4(6) . .
C49 C48 C47 119.1(7) . .
C49 C48 H48 120.5 . .
C47 C48 H48 120.5 . .
C50 C49 C48 120.4(7) . .
C50 C49 H49 119.8 . .
C48 C49 H49 119.8 . .
C49 C50 C51 120.5(7) . .
C49 C50 H50 119.7 . .
C51 C50 H50 119.7 . .
O3 C51 C50 114.8(6) . .
O3 C51 C52 123.4(7) . .
C50 C51 C52 121.8(7) . .
C51 C52 C47 117.1(7) . .
C51 C52 H52 121.4 . .
C47 C52 H52 121.4 . .
O3 C53 C54 108.7(5) . .
O3 C53 H53A 110.0 . .
C54 C53 H53A 110.0 . .
O3 C53 H53B 110.0 . .
C54 C53 H53B 110.0 . .
H53A C53 H53B 108.3 . .
C59 C54 C55 119.2(6) . .
C59 C54 C53 118.4(6) . .
C55 C54 C53 122.4(6) . .
C54 C55 C56 121.3(7) . .
C54 C55 H55 119.3 . .
C56 C55 H55 119.3 . .
C57 C56 C55 119.6(7) . .
C57 C56 H56 120.2 . .
C55 C56 H56 120.2 . .
C58 C57 C56 117.6(7) . .
C58 C57 H57 121.2 . .
C56 C57 H57 121.2 . .
C57 C58 C59 121.9(6) . .
C57 C58 C60 121.0(7) . .
C59 C58 C60 117.1(7) . .
C54 C59 C58 120.3(6) . .
C54 C59 H59 119.8 . .
C58 C59 H59 119.8 . .
N4 C60 C58 178.4(8) . .
O7 C61 C62 108.2(11) . .
O7 C61 H61A 110.0 . .
C62 C61 H61A 110.0 . .
O7 C61 H61B 110.0 . .
C62 C61 H61B 110.0 . .
H61A C61 H61B 108.4 . .
C63 C62 C61 103.1(11) . .
C63 C62 H62A 111.1 . .
C61 C62 H62A 111.1 . .
C63 C62 H62B 111.1 . .
C61 C62 H62B 111.1 . .
H62A C62 H62B 109.1 . .
C62 C63 C64 106.6(11) . .
C62 C63 H63A 110.4 . .
C64 C63 H63A 110.4 . .
C62 C63 H63B 110.4 . .
C64 C63 H63B 110.4 . .
H63A C63 H63B 108.6 . .
O7 C64 C63 105.3(10) . .
O7 C64 H64A 110.7 . .
C63 C64 H64A 110.7 . .
O7 C64 H64B 110.7 . .
C63 C64 H64B 110.7 . .
H64A C64 H64B 108.8 . .
C68 C67 C66 100.9(8) . .
C68 C67 H67A 111.6 . .
C66 C67 H67A 111.6 . .
C68 C67 H67B 111.6 . .
C66 C67 H67B 111.6 . .
H67A C67 H67B 109.4 . .
C65 C66 C67 100.1(8) . .
C65 C66 H66A 111.8 . .
C67 C66 H66A 111.8 . .
C65 C66 H66B 111.8 . .
C67 C66 H66B 111.8 . .
H66A C66 H66B 109.5 . .
O8 C65 C66 94.3(16) . .
O8 C65 H65A 112.9 . .
C66 C65 H65A 112.9 . .
O8 C65 H65B 112.9 . .
C66 C65 H65B 112.9 . .
H65A C65 H65B 110.3 . .
C65 O8 C68 128(2) . .
C45 N1 N2 106.8(5) . .
C45 N1 Ag2 133.0(5) . .
N2 N1 Ag2 118.6(4) . .
C46 N2 N1 105.8(5) . .
C46 N2 Ag1 133.0(5) . .
N1 N2 Ag1 119.9(4) . .
C31 N3 Ag1 154.4(7) . 2_554
C60 N4 Ag2 146.7(6) . 2_554
C16 N5 N6 107.3(5) . .
C16 N5 Ag2 135.3(5) . .
N6 N5 Ag2 117.2(4) . .
C15 N6 N5 106.8(5) . .
C15 N6 Ag1 129.6(5) . .
N5 N6 Ag1 122.5(4) . .
C1 N7 Ag2 151.4(7) . 2
C27 N8 Ag1 158.0(7) . 2
C46 O1 C45 103.2(6) . .
C39 O2 C38 116.0(6) . .
C51 O3 C53 117.9(5) . .
C15 O4 C16 103.7(6) . .
C9 O5 C8 116.5(5) . .
C21 O6 C23 115.8(5) . .
C64 O7 C61 111.0(10) . .
O8 C68 C67 91.2(15) . .
O8 C68 H68A 113.4 . .
C67 C68 H68A 113.4 . .
O8 C68 H68B 113.4 . .
C67 C68 H68B 113.4 . .
H68A C68 H68B 110.7 . .
F5 P1 F1 94.8(6) . .
F5 P1 F3 176.3(6) . .
F1 P1 F3 89.0(5) . .
F5 P1 F4 91.2(7) . .
F1 P1 F4 91.4(4) . .
F3 P1 F4 89.2(5) . .
F5 P1 F2 92.1(6) . .
F1 P1 F2 88.8(4) . .
F3 P1 F2 87.5(5) . .
F4 P1 F2 176.6(5) . .
F5 P1 F6 89.5(6) . .
F1 P1 F6 175.6(6) . .
F3 P1 F6 86.8(6) . .
F4 P1 F6 89.5(4) . .
F2 P1 F6 90.0(4) . .
F12 P2 F10 91.5(7) . .
F12 P2 F11 91.1(7) . .
F10 P2 F11 92.3(6) . .
F12 P2 F9 177.5(7) . .
F10 P2 F9 89.1(5) . .
F11 P2 F9 91.3(6) . .
F12 P2 F7 90.7(6) . .
F10 P2 F7 176.6(6) . .
F11 P2 F7 90.1(5) . .
F9 P2 F7 88.6(6) . .
F12 P2 F8 93.5(6) . .
F10 P2 F8 90.7(5) . .
F11 P2 F8 174.4(6) . .
F9 P2 F8 84.1(6) . .
F7 P2 F8 86.6(5) . .

loop_
_geom_bond_atom_site_label_1
_geom_bond_atom_site_label_2
_geom_bond_distance
_geom_bond_site_symmetry_2
Ag1 N6 2.228(6) .
Ag1 N8 2.251(7) 2_554
Ag1 N2 2.275(7) .
Ag1 N3 2.349(7) 2
Ag2 N5 2.253(6) .
Ag2 N7 2.277(7) 2_554
Ag2 N1 2.319(6) .
Ag2 N4 2.358(7) 2
C1 N7 1.154(11) .
C1 C2 1.415(12) .
C2 C3 1.377(13) .
C2 C7 1.408(10) .
C3 C4 1.382(16) .
C3 H3 0.9500 .
C4 C5 1.365(15) .
C4 H4 0.9500 .
C5 C6 1.370(12) .
C5 H5 0.9500 .
C6 C7 1.384(10) .
C6 C8 1.502(10) .
C7 H7 0.9500 .
C8 O5 1.419(8) .
C8 H8A 0.9900 .
C8 H8B 0.9900 .
C9 C10 1.368(10) .
C9 O5 1.381(8) .
C9 C14 1.394(10) .
C10 C11 1.400(11) .
C10 H10 0.9500 .
C11 C12 1.369(12) .
C11 H11 0.9500 .
C12 C13 1.392(10) .
C12 H12 0.9500 .
C13 C14 1.393(10) .
C13 C15 1.444(11) .
C14 H14 0.9500 .
C15 N6 1.281(10) .
C15 O4 1.363(9) .
C16 N5 1.288(9) .
C16 O4 1.379(8) .
C16 C17 1.448(11) .
C17 C22 1.387(9) .
C17 C18 1.410(10) .
C18 C19 1.332(12) .
C18 H18 0.9500 .
C19 C20 1.395(11) .
C19 H19 0.9500 .
C20 C21 1.380(10) .
C20 H20 0.9500 .
C21 O6 1.369(8) .
C21 C22 1.383(10) .
C22 H22 0.9500 .
C23 O6 1.434(8) .
C23 C24 1.514(9) .
C23 H23A 0.9900 .
C23 H23B 0.9900 .
C24 C25 1.385(11) .
C24 C30 1.407(13) .
C25 C26 1.384(10) .
C25 H25 0.9500 .
C26 C28 1.386(13) .
C26 C27 1.429(13) .
C27 N8 1.142(11) .
C28 C29 1.407(15) .
C28 H28 0.9500 .
C29 C30 1.370(15) .
C29 H29 0.9500 .
C30 H30 0.9500 .
C31 N3 1.134(11) .
C31 C32 1.434(11) .
C32 C33 1.374(11) .
C32 C37 1.404(10) .
C33 C34 1.376(12) .
C33 H33 0.9500 .
C34 C35 1.355(11) .
C34 H34 0.9500 .
C35 C36 1.394(10) .
C35 H35 0.9500 .
C36 C37 1.409(11) .
C36 C38 1.488(9) .
C37 H37 0.9500 .
C38 O2 1.422(9) .
C38 H38A 0.9900 .
C38 H38B 0.9900 .
C39 O2 1.372(8) .
C39 C44 1.395(10) .
C39 C40 1.399(10) .
C40 C41 1.367(10) .
C40 H40 0.9500 .
C41 C42 1.425(10) .
C41 H41 0.9500 .
C42 C43 1.374(9) .
C42 H42 0.9500 .
C43 C44 1.398(9) .
C43 C45 1.467(10) .
C44 H44 0.9500 .
C45 N1 1.303(9) .
C45 O1 1.361(8) .
C46 N2 1.300(10) .
C46 O1 1.357(8) .
C46 C47 1.472(10) .
C47 C48 1.391(10) .
C47 C52 1.412(9) .
C48 C49 1.388(11) .
C48 H48 0.9500 .
C49 C50 1.359(11) .
C49 H49 0.9500 .
C50 C51 1.374(10) .
C50 H50 0.9500 .
C51 O3 1.362(8) .
C51 C52 1.381(10) .
C52 H52 0.9500 .
C53 O3 1.405(8) .
C53 C54 1.514(9) .
C53 H53A 0.9900 .
C53 H53B 0.9900 .
C54 C59 1.366(9) .
C54 C55 1.367(10) .
C55 C56 1.414(11) .
C55 H55 0.9500 .
C56 C57 1.407(11) .
C56 H56 0.9500 .
C57 C58 1.375(11) .
C57 H57 0.9500 .
C58 C59 1.406(9) .
C58 C60 1.434(9) .
C59 H59 0.9500 .
C60 N4 1.138(9) .
C61 O7 1.402(9) .
C61 C62 1.523(10) .
C61 H61A 0.9900 .
C61 H61B 0.9900 .
C62 C63 1.507(10) .
C62 H62A 0.9900 .
C62 H62B 0.9900 .
C63 C64 1.525(10) .
C63 H63A 0.9900 .
C63 H63B 0.9900 .
C64 O7 1.384(9) .
C64 H64A 0.9900 .
C64 H64B 0.9900 .
C67 C68 1.515(10) .
C67 C66 1.536(10) .
C67 H67A 0.9900 .
C67 H67B 0.9900 .
C66 C65 1.516(10) .
C66 H66A 0.9900 .
C66 H66B 0.9900 .
C65 O8 1.361(10) .
C65 H65A 0.9900 .
C65 H65B 0.9900 .
O8 C68 1.368(10) .
F1 P1 1.556(7) .
F2 P1 1.604(7) .
F3 P1 1.586(9) .
F4 P1 1.589(7) .
F5 P1 1.499(9) .
F6 P1 1.609(8) .
F7 P2 1.594(8) .
F8 P2 1.594(10) .
F9 P2 1.585(9) .
F10 P2 1.528(7) .
F11 P2 1.538(9) .
F12 P2 1.495(9) .
N1 N2 1.400(9) .
N3 Ag1 2.349(7) 2_554
N4 Ag2 2.358(7) 2_554
N5 N6 1.401(9) .
N7 Ag2 2.277(7) 2
N8 Ag1 2.251(7) 2
C68 H68A 0.9900 .
C68 H68B 0.9900 .

loop_
_geom_torsion_atom_site_label_1
_geom_torsion_atom_site_label_2
_geom_torsion_atom_site_label_3
_geom_torsion_atom_site_label_4
_geom_torsion
_geom_torsion_site_symmetry_1
_geom_torsion_site_symmetry_4
N7 C1 C2 C3 -15(52) . .
N7 C1 C2 C7 167(100) . .
C7 C2 C3 C4 4.2(16) . .
C1 C2 C3 C4 -173.8(10) . .
C2 C3 C4 C5 -9.6(19) . .
C3 C4 C5 C6 12(2) . .
C4 C5 C6 C7 -9(2) . .
C4 C5 C6 C8 175.2(12) . .
C5 C6 C7 C2 2.7(13) . .
C8 C6 C7 C2 178.8(7) . .
C3 C2 C7 C6 -0.7(12) . .
C1 C2 C7 C6 177.3(7) . .
C5 C6 C8 O5 -164.4(10) . .
C7 C6 C8 O5 19.4(10) . .
O5 C9 C10 C11 179.0(7) . .
C14 C9 C10 C11 -1.3(11) . .
C9 C10 C11 C12 0.3(11) . .
C10 C11 C12 C13 1.7(12) . .
C11 C12 C13 C14 -2.7(12) . .
C11 C12 C13 C15 173.6(7) . .
C12 C13 C14 C9 1.6(11) . .
C15 C13 C14 C9 -174.4(7) . .
C10 C9 C14 C13 0.4(11) . .
O5 C9 C14 C13 -179.9(6) . .
C12 C13 C15 N6 -35.7(11) . .
C14 C13 C15 N6 140.5(8) . .
C12 C13 C15 O4 143.9(7) . .
C14 C13 C15 O4 -39.9(11) . .
N5 C16 C17 C22 -148.2(7) . .
O4 C16 C17 C22 33.6(11) . .
N5 C16 C17 C18 30.4(12) . .
O4 C16 C17 C18 -147.8(7) . .
C22 C17 C18 C19 0.1(11) . .
C16 C17 C18 C19 -178.5(7) . .
C17 C18 C19 C20 0.9(13) . .
C18 C19 C20 C21 0.0(12) . .
C19 C20 C21 O6 179.7(7) . .
C19 C20 C21 C22 -1.9(11) . .
O6 C21 C22 C17 -178.6(6) . .
C20 C21 C22 C17 2.9(10) . .
C18 C17 C22 C21 -2.0(11) . .
C16 C17 C22 C21 176.5(6) . .
O6 C23 C24 C25 -3.7(11) . .
O6 C23 C24 C30 178.4(8) . .
C30 C24 C25 C26 -0.3(13) . .
C23 C24 C25 C26 -178.1(7) . .
C24 C25 C26 C28 1.1(12) . .
C24 C25 C26 C27 177.1(7) . .
C25 C26 C27 N8 -165(28) . .
C28 C26 C27 N8 11(29) . .
C25 C26 C28 C29 1.0(15) . .
C27 C26 C28 C29 -175.1(10) . .
C26 C28 C29 C30 -3.9(19) . .
C28 C29 C30 C24 5(2) . .
C25 C24 C30 C29 -2.7(17) . .
C23 C24 C30 C29 175.3(11) . .
N3 C31 C32 C33 26(12) . .
N3 C31 C32 C37 -153(12) . .
C37 C32 C33 C34 0.3(11) . .
C31 C32 C33 C34 -178.6(7) . .
C32 C33 C34 C35 0.4(12) . .
C33 C34 C35 C36 0.7(13) . .
C34 C35 C36 C37 -2.5(12) . .
C34 C35 C36 C38 177.5(7) . .
C33 C32 C37 C36 -2.1(11) . .
C31 C32 C37 C36 176.9(7) . .
C35 C36 C37 C32 3.0(10) . .
C38 C36 C37 C32 -177.0(7) . .
C35 C36 C38 O2 176.4(6) . .
C37 C36 C38 O2 -3.6(10) . .
O2 C39 C40 C41 -179.8(7) . .
C44 C39 C40 C41 -1.0(12) . .
C39 C40 C41 C42 0.8(12) . .
C40 C41 C42 C43 -1.4(11) . .
C41 C42 C43 C44 2.4(11) . .
C41 C42 C43 C45 -176.8(6) . .
O2 C39 C44 C43 -179.3(6) . .
C40 C39 C44 C43 1.8(10) . .
C42 C43 C44 C39 -2.6(10) . .
C45 C43 C44 C39 176.5(6) . .
C42 C43 C45 N1 33.1(10) . .
C44 C43 C45 N1 -146.1(7) . .
C42 C43 C45 O1 -144.0(7) . .
C44 C43 C45 O1 36.8(10) . .
N2 C46 C47 C48 -34.4(11) . .
O1 C46 C47 C48 146.4(7) . .
N2 C46 C47 C52 141.7(7) . .
O1 C46 C47 C52 -37.6(10) . .
C52 C47 C48 C49 -2.3(11) . .
C46 C47 C48 C49 173.7(7) . .
C47 C48 C49 C50 0.6(12) . .
C48 C49 C50 C51 1.3(13) . .
C49 C50 C51 O3 178.7(7) . .
C49 C50 C51 C52 -1.6(12) . .
O3 C51 C52 C47 179.6(6) . .
C50 C51 C52 C47 -0.1(11) . .
C48 C47 C52 C51 2.0(10) . .
C46 C47 C52 C51 -173.9(7) . .
O3 C53 C54 C59 -177.7(6) . .
O3 C53 C54 C55 2.7(9) . .
C59 C54 C55 C56 0.7(12) . .
C53 C54 C55 C56 -179.7(7) . .
C54 C55 C56 C57 0.6(13) . .
C55 C56 C57 C58 -1.9(12) . .
C56 C57 C58 C59 1.9(11) . .
C56 C57 C58 C60 -179.5(7) . .
C55 C54 C59 C58 -0.7(10) . .
C53 C54 C59 C58 179.7(6) . .
C57 C58 C59 C54 -0.7(11) . .
C60 C58 C59 C54 -179.3(6) . .
C57 C58 C60 N4 159(32) . .
C59 C58 C60 N4 -22(33) . .
O7 C61 C62 C63 6.8(19) . .
C61 C62 C63 C64 7.7(18) . .
C62 C63 C64 O7 -19.8(16) . .
C68 C67 C66 C65 51(2) . .
C67 C66 C65 O8 -33(2) . .
C66 C65 O8 C68 6(4) . .
O1 C45 N1 N2 -0.8(8) . .
C43 C45 N1 N2 -178.1(6) . .
O1 C45 N1 Ag2 -165.6(4) . .
C43 C45 N1 Ag2 17.1(11) . .
N5 Ag2 N1 C45 174.5(6) . .
N7 Ag2 N1 C45 34.4(7) 2_554 .
N4 Ag2 N1 C45 -65.9(7) 2 .
N5 Ag2 N1 N2 11.1(5) . .
N7 Ag2 N1 N2 -129.0(4) 2_554 .
N4 Ag2 N1 N2 130.7(4) 2 .
O1 C46 N2 N1 -1.0(8) . .
C47 C46 N2 N1 179.7(6) . .
O1 C46 N2 Ag1 165.1(5) . .
C47 C46 N2 Ag1 -14.2(11) . .
C45 N1 N2 C46 1.0(7) . .
Ag2 N1 N2 C46 168.4(5) . .
C45 N1 N2 Ag1 -167.2(5) . .
Ag2 N1 N2 Ag1 0.2(6) . .
N6 Ag1 N2 C46 -172.7(6) . .
N8 Ag1 N2 C46 -36.1(7) 2_554 .
N3 Ag1 N2 C46 72.6(7) 2 .
N6 Ag1 N2 N1 -8.2(5) . .
N8 Ag1 N2 N1 128.4(5) 2_554 .
N3 Ag1 N2 N1 -122.9(5) 2 .
C32 C31 N3 Ag1 -103(12) . 2_554
C58 C60 N4 Ag2 -17(33) . 2_554
O4 C16 N5 N6 -0.1(7) . .
C17 C16 N5 N6 -178.4(7) . .
O4 C16 N5 Ag2 -175.9(4) . .
C17 C16 N5 Ag2 5.7(12) . .
N7 Ag2 N5 C16 -74.2(8) 2_554 .
N1 Ag2 N5 C16 159.6(6) . .
N4 Ag2 N5 C16 34.9(7) 2 .
N7 Ag2 N5 N6 110.3(5) 2_554 .
N1 Ag2 N5 N6 -15.9(5) . .
N4 Ag2 N5 N6 -140.6(4) 2 .
O4 C15 N6 N5 -1.2(8) . .
C13 C15 N6 N5 178.4(7) . .
O4 C15 N6 Ag1 167.3(5) . .
C13 C15 N6 Ag1 -13.1(11) . .
C16 N5 N6 C15 0.7(7) . .
Ag2 N5 N6 C15 177.4(5) . .
C16 N5 N6 Ag1 -168.7(5) . .
Ag2 N5 N6 Ag1 8.0(6) . .
N8 Ag1 N6 C15 73.1(7) 2_554 .
N2 Ag1 N6 C15 -163.7(6) . .
N3 Ag1 N6 C15 -40.0(7) 2 .
N8 Ag1 N6 N5 -120.1(5) 2_554 .
N2 Ag1 N6 N5 3.1(6) . .
N3 Ag1 N6 N5 126.8(5) 2 .
C2 C1 N7 Ag2 75(52) . 2
C26 C27 N8 Ag1 -85(29) . 2
N2 C46 O1 C45 0.5(8) . .
C47 C46 O1 C45 179.9(7) . .
N1 C45 O1 C46 0.2(8) . .
C43 C45 O1 C46 177.6(6) . .
C44 C39 O2 C38 178.7(6) . .
C40 C39 O2 C38 -2.5(10) . .
C36 C38 O2 C39 -173.3(6) . .
C50 C51 O3 C53 176.7(6) . .
C52 C51 O3 C53 -3.0(10) . .
C54 C53 O3 C51 -179.6(6) . .
N6 C15 O4 C16 1.1(8) . .
C13 C15 O4 C16 -178.5(7) . .
N5 C16 O4 C15 -0.6(8) . .
C17 C16 O4 C15 177.9(6) . .
C10 C9 O5 C8 2.8(10) . .
C14 C9 O5 C8 -176.9(6) . .
C6 C8 O5 C9 178.5(6) . .
C20 C21 O6 C23 -4.5(10) . .
C22 C21 O6 C23 177.0(6) . .
C24 C23 O6 C21 -177.5(6) . .
C63 C64 O7 C61 25.1(15) . .
C62 C61 O7 C64 -20.7(18) . .
C65 O8 C68 C67 25(4) . .
C66 C67 C68 O8 -42.3(19) . .
